data_2227479
loop_
_publ_author_name
'Zhao, Lin-xiu'
'Cao, Duan-lin'
'Cui, Jian-lan'

_publ_section_title
;
 2-Hydroxy-3-methoxybenzaldehyde 2,4-dinitrophenylhydrazone pyridine
 monosolvate
;
_journal_coeditor_code HB5577
_journal_issue 9
_journal_name_full 'Acta Crystallographica Section E'
_journal_page_first o2204
_journal_paper_doi 10.1107/S1600536810029971
_journal_volume 66
_journal_year 2010
_chemical_formula_iupac 'C14 H12 N4 O6, C5 H5 N'
_chemical_formula_moiety 'C14 H12 N4 O6, C5 H5 N'
_chemical_formula_sum 'C19 H17 N5 O6'
_chemical_formula_weight 411.38
_chemical_name_systematic
;
2-Hydroxy-3-methoxybenzaldehyde 2,4-dinitrophenylhydrazone pyridine monosolvate
;
_space_group_IT_number 2
_symmetry_cell_setting triclinic
_symmetry_space_group_name_Hall '-P 1'
_symmetry_space_group_name_H-M 'P -1'
_atom_sites_solution_hydrogens geom
_atom_sites_solution_primary direct
_atom_sites_solution_secondary difmap
_cell_angle_alpha 95.112(13)
_cell_angle_beta 91.199(17)
_cell_angle_gamma 107.024(19)
_cell_formula_units_Z 2
_cell_length_a 6.9020(18)
_cell_length_b 7.6240(12)
_cell_length_c 19.073(3)
_cell_measurement_reflns_used 1741
_cell_measurement_temperature 293(2)
_cell_measurement_theta_max 29.31
_cell_measurement_theta_min 3.16
_cell_volume 954.7(3)
_computing_cell_refinement 'SAINT (Bruker, 1998)'
_computing_data_collection 'SMART (Bruker, 1998)'
_computing_data_reduction 'SAINT (Bruker, 1998)'
_computing_molecular_graphics 'SHELXTL (Sheldrick, 2008)'
_computing_publication_material 'SHELXTL (Sheldrick, 2008)'
_computing_structure_refinement 'SHELXTL (Sheldrick, 2008)'
_computing_structure_solution 'SHELXTL (Sheldrick, 2008)'
_diffrn_ambient_temperature 293(2)
_diffrn_measured_fraction_theta_full 0.998
_diffrn_measured_fraction_theta_max 0.840
_diffrn_measurement_device_type 'Bruker SMART CCD'
_diffrn_measurement_method '\w scans'
_diffrn_radiation_monochromator graphite
_diffrn_radiation_source 'fine-focus sealed tube'
_diffrn_radiation_type MoK\a
_diffrn_radiation_wavelength 0.71073
_diffrn_reflns_av_R_equivalents 0.0202
_diffrn_reflns_av_sigmaI/netI 0.0766
_diffrn_reflns_limit_h_max 9
_diffrn_reflns_limit_h_min -8
_diffrn_reflns_limit_k_max 8
_diffrn_reflns_limit_k_min -10
_diffrn_reflns_limit_l_max 25
_diffrn_reflns_limit_l_min -23
_diffrn_reflns_number 7517
_diffrn_reflns_theta_full 25.00
_diffrn_reflns_theta_max 29.31
_diffrn_reflns_theta_min 3.22
_exptl_absorpt_coefficient_mu 0.109
_exptl_absorpt_correction_T_max 0.978
_exptl_absorpt_correction_T_min 0.973
_exptl_absorpt_correction_type multi-scan
_exptl_absorpt_process_details '(SADABS; Bruker, 1998)'
_exptl_crystal_colour red
_exptl_crystal_density_diffrn 1.431
_exptl_crystal_density_method 'not measured'
_exptl_crystal_description block
_exptl_crystal_F_000 418
_exptl_crystal_size_max 0.21
_exptl_crystal_size_mid 0.19
_exptl_crystal_size_min 0.17
_refine_diff_density_max 0.311
_refine_diff_density_min -0.382
_refine_ls_extinction_method none
_refine_ls_goodness_of_fit_ref 0.818
_refine_ls_hydrogen_treatment constr
_refine_ls_matrix_type full
_refine_ls_number_parameters 271
_refine_ls_number_reflns 4401
_refine_ls_number_restraints 0
_refine_ls_restrained_S_all 0.818
_refine_ls_R_factor_all 0.1249
_refine_ls_R_factor_gt 0.0513
_refine_ls_shift/su_max 0.000
_refine_ls_shift/su_mean 0.000
_refine_ls_structure_factor_coef Fsqd
_refine_ls_weighting_details 'calc w=1/[\s^2^(Fo^2^)+(0.0780P)^2^+0.0000P] where P=(Fo^2^+2Fc^2^)/3'
_refine_ls_weighting_scheme calc
_refine_ls_wR_factor_gt 0.1266
_refine_ls_wR_factor_ref 0.1433
_reflns_number_gt 1852
_reflns_number_total 4401
_reflns_threshold_expression I>2\s(I)
_cod_data_source_file hb5577.cif
_cod_data_source_block I
_cod_database_code 2227479
_cod_database_fobs_code 2227479

loop_
_symmetry_equiv_pos_as_xyz
'x, y, z'
'-x, -y, -z'

loop_
_atom_site_type_symbol
_atom_site_label
_atom_site_fract_x
_atom_site_fract_y
_atom_site_fract_z
_atom_site_U_iso_or_equiv
_atom_site_adp_type
_atom_site_calc_flag
_atom_site_refinement_flags
_atom_site_occupancy
_atom_site_disorder_assembly
_atom_site_disorder_group
N N1 0.7466(3) 0.0112(2) 0.01896(10) 0.0424(5) Uani d . 1 . .
N N3 0.6500(3) -0.4948(2) -0.11703(12) 0.0485(5) Uani d . 1 . .
O O1 0.7209(2) 0.00916(18) 0.23110(8) 0.0549(5) Uani d . 1 . .
H H1B 0.6315 -0.0690 0.2069 0.082 Uiso calc R 1 . .
C C1 0.7623(3) 0.1767(3) 0.13134(12) 0.0390(5) Uani d . 1 . .
N N2 0.7090(3) -0.1535(2) -0.02176(10) 0.0429(5) Uani d . 1 . .
H H2A 0.6742 -0.2561 -0.0030 0.051 Uiso calc R 1 . .
C C2 0.7567(3) 0.1720(3) 0.20412(13) 0.0412(6) Uani d . 1 . .
O O3 0.6370(3) -0.5111(2) -0.05341(11) 0.0677(5) Uani d . 1 . .
C C12 0.7671(3) -0.1328(3) -0.23637(12) 0.0386(5) Uani d . 1 . .
O O2 0.7845(3) 0.3159(2) 0.31832(9) 0.0670(5) Uani d . 1 . .
C C8 0.7250(3) 0.0051(3) 0.08483(13) 0.0399(5) Uani d . 1 . .
H H8A 0.6856 -0.1080 0.1035 0.048 Uiso calc R 1 . .
C C10 0.7001(3) -0.3115(2) -0.13946(12) 0.0367(5) Uani d . 1 . .
C C3 0.7921(3) 0.3370(3) 0.24820(13) 0.0476(6) Uani d . 1 . .
C C6 0.8044(3) 0.3474(3) 0.10356(13) 0.0477(6) Uani d . 1 . .
H H6A 0.8102 0.3526 0.0551 0.057 Uiso calc R 1 . .
C C14 0.7760(3) 0.0185(3) -0.12116(12) 0.0400(5) Uani d . 1 . .
H H14A 0.7952 0.1268 -0.0918 0.048 Uiso calc R 1 . .
C C11 0.7186(3) -0.3009(3) -0.21097(12) 0.0399(6) Uani d . 1 . .
H H11A 0.6983 -0.4075 -0.2415 0.048 Uiso calc R 1 . .
O O4 0.6221(3) -0.6271(2) -0.16096(10) 0.0679(6) Uani d . 1 . .
N N4 0.7912(3) -0.1221(3) -0.31121(11) 0.0534(5) Uani d . 1 . .
C C5 0.8368(3) 0.5061(3) 0.14741(15) 0.0549(7) Uani d . 1 . .
H H5A 0.8634 0.6184 0.1284 0.066 Uiso calc R 1 . .
C C13 0.7946(3) 0.0271(3) -0.19136(12) 0.0407(6) Uani d . 1 . .
H H13A 0.8261 0.1407 -0.2096 0.049 Uiso calc R 1 . .
O O5 0.8451(3) 0.0308(2) -0.33278(10) 0.0713(6) Uani d . 1 . .
C C9 0.7280(3) -0.1511(3) -0.09170(12) 0.0354(5) Uani d . 1 . .
C C4 0.8307(3) 0.5021(3) 0.21998(15) 0.0533(7) Uani d . 1 . .
H H4A 0.8528 0.6111 0.2493 0.064 Uiso calc R 1 . .
O O6 0.7599(3) -0.2658(3) -0.35043(10) 0.0813(6) Uani d . 1 . .
C C18 0.3624(4) 0.0818(3) -0.36369(12) 0.0432(6) Uani d . 1 . .
H H18A 0.3344 0.0297 -0.3214 0.052 Uiso calc R 1 . .
C C7 0.8415(5) 0.4749(4) 0.36657(16) 0.0861(10) Uani d . 1 . .
H H7A 0.8292 0.4398 0.4138 0.129 Uiso calc R 1 . .
H H7B 0.7546 0.5500 0.3588 0.129 Uiso calc R 1 . .
H H7C 0.9796 0.5435 0.3601 0.129 Uiso calc R 1 . .
N N5 0.2789(4) 0.0847(4) -0.48479(16) 0.0962(9) Uani d . 1 . .
C C19 0.2479(4) 0.0124(4) -0.42066(17) 0.0663(8) Uani d . 1 . .
H H19A 0.1386 -0.0923 -0.4179 0.080 Uiso calc R 1 . .
C C17 0.5183(5) 0.2274(4) -0.36801(16) 0.0732(9) Uani d . 1 . .
H H17A 0.6012 0.2766 -0.3277 0.088 Uiso calc R 1 . .
C C15 0.4455(5) 0.2404(4) -0.48748(17) 0.0736(8) Uani d . 1 . .
H H15A 0.4736 0.2948 -0.5293 0.088 Uiso calc R 1 . .
C C16 0.5660(5) 0.3114(4) -0.42861(18) 0.0760(9) Uani d . 1 . .
H H16A 0.6783 0.4146 -0.4293 0.091 Uiso calc R 1 . .

loop_
_atom_site_aniso_label
_atom_site_aniso_U_11
_atom_site_aniso_U_22
_atom_site_aniso_U_33
_atom_site_aniso_U_12
_atom_site_aniso_U_13
_atom_site_aniso_U_23
N1 0.0478(11) 0.0423(10) 0.0358(13) 0.0098(8) 0.0002(9) 0.0099(9)
N3 0.0542(13) 0.0366(11) 0.0584(16) 0.0161(9) 0.0098(11) 0.0130(11)
O1 0.0749(11) 0.0411(9) 0.0432(11) 0.0083(7) -0.0017(9) 0.0069(7)
C1 0.0306(11) 0.0417(12) 0.0435(16) 0.0081(9) -0.0015(10) 0.0074(10)
N2 0.0563(12) 0.0342(9) 0.0379(12) 0.0107(8) 0.0036(10) 0.0109(8)
C2 0.0362(12) 0.0440(12) 0.0425(16) 0.0099(9) -0.0003(11) 0.0060(11)
O3 0.1054(15) 0.0491(10) 0.0544(14) 0.0253(9) 0.0186(11) 0.0247(9)
C12 0.0393(12) 0.0444(12) 0.0343(14) 0.0142(9) 0.0037(10) 0.0097(10)
O2 0.0895(13) 0.0634(10) 0.0400(12) 0.0122(9) 0.0021(10) -0.0021(9)
C8 0.0380(13) 0.0438(12) 0.0390(15) 0.0116(9) -0.0002(11) 0.0123(10)
C10 0.0346(12) 0.0317(11) 0.0448(15) 0.0093(9) 0.0043(10) 0.0104(10)
C3 0.0421(13) 0.0523(14) 0.0452(17) 0.0094(10) 0.0008(12) 0.0036(12)
C6 0.0434(13) 0.0469(13) 0.0480(16) 0.0039(10) -0.0011(12) 0.0123(11)
C14 0.0472(13) 0.0343(11) 0.0377(15) 0.0100(9) 0.0037(11) 0.0070(10)
C11 0.0398(13) 0.0358(11) 0.0430(16) 0.0102(9) 0.0029(11) 0.0016(10)
O4 0.0970(14) 0.0336(9) 0.0729(14) 0.0187(9) 0.0124(11) 0.0037(9)
N4 0.0635(14) 0.0614(13) 0.0397(14) 0.0235(11) 0.0074(10) 0.0110(11)
C5 0.0510(15) 0.0418(13) 0.069(2) 0.0058(11) 0.0002(13) 0.0178(12)
C13 0.0457(13) 0.0338(11) 0.0427(15) 0.0083(9) 0.0071(11) 0.0150(10)
O5 0.1020(15) 0.0721(12) 0.0476(13) 0.0311(10) 0.0184(10) 0.0256(9)
C9 0.0302(11) 0.0384(11) 0.0376(15) 0.0082(9) 0.0039(10) 0.0101(10)
C4 0.0508(15) 0.0434(13) 0.060(2) 0.0067(11) -0.0025(13) -0.0023(12)
O6 0.1247(17) 0.0754(12) 0.0429(12) 0.0308(11) 0.0063(11) -0.0032(10)
C18 0.0617(15) 0.0504(13) 0.0200(13) 0.0172(12) 0.0036(11) 0.0137(10)
C7 0.115(3) 0.084(2) 0.053(2) 0.0256(18) 0.0025(18) -0.0192(16)
N5 0.102(2) 0.120(2) 0.080(2) 0.0501(18) 0.0147(17) 0.0221(18)
C19 0.0695(19) 0.0749(17) 0.058(2) 0.0208(14) 0.0169(16) 0.0237(15)
C17 0.099(2) 0.0744(19) 0.054(2) 0.0404(17) -0.0206(18) 0.0007(16)
C15 0.084(2) 0.0792(19) 0.067(2) 0.0295(17) 0.0219(18) 0.0330(17)
C16 0.081(2) 0.0683(17) 0.079(3) 0.0186(15) -0.0033(19) 0.0186(17)

loop_
_atom_type_symbol
_atom_type_description
_atom_type_scat_dispersion_real
_atom_type_scat_dispersion_imag
_atom_type_scat_source
C C 0.0033 0.0016 'International Tables Vol C Tables 4.2.6.8 and 6.1.1.4'
H H 0.0000 0.0000 'International Tables Vol C Tables 4.2.6.8 and 6.1.1.4'
N N 0.0061 0.0033 'International Tables Vol C Tables 4.2.6.8 and 6.1.1.4'
O O 0.0106 0.0060 'International Tables Vol C Tables 4.2.6.8 and 6.1.1.4'

loop_
_geom_angle_atom_site_label_1
_geom_angle_atom_site_label_2
_geom_angle_atom_site_label_3
_geom_angle_site_symmetry_1
_geom_angle_site_symmetry_3
_geom_angle
_geom_angle_publ_flag
C8 N1 N2 . . 117.18(18) ?
O4 N3 O3 . . 122.35(19) ?
O4 N3 C10 . . 119.5(2) ?
O3 N3 C10 . . 118.15(19) ?
C2 O1 H1B . . 109.5 ?
C2 C1 C6 . . 119.0(2) ?
C2 C1 C8 . . 120.1(2) ?
C6 C1 C8 . . 120.8(2) ?
C9 N2 N1 . . 118.40(17) ?
C9 N2 H2A . . 120.8 ?
N1 N2 H2A . . 120.8 ?
O1 C2 C1 . . 119.27(19) ?
O1 C2 C3 . . 121.0(2) ?
C1 C2 C3 . . 119.7(2) ?
C11 C12 C13 . . 120.8(2) ?
C11 C12 N4 . . 119.12(19) ?
C13 C12 N4 . . 120.05(19) ?
C3 O2 C7 . . 118.4(2) ?
N1 C8 C1 . . 119.9(2) ?
N1 C8 H8A . . 120.1 ?
C1 C8 H8A . . 120.1 ?
C11 C10 C9 . . 121.50(19) ?
C11 C10 N3 . . 115.69(19) ?
C9 C10 N3 . . 122.8(2) ?
O2 C3 C4 . . 125.1(2) ?
O2 C3 C2 . . 114.6(2) ?
C4 C3 C2 . . 120.4(2) ?
C5 C6 C1 . . 120.3(2) ?
C5 C6 H6A . . 119.9 ?
C1 C6 H6A . . 119.9 ?
C13 C14 C9 . . 121.41(19) ?
C13 C14 H14A . . 119.3 ?
C9 C14 H14A . . 119.3 ?
C12 C11 C10 . . 119.34(19) ?
C12 C11 H11A . . 120.3 ?
C10 C11 H11A . . 120.3 ?
O5 N4 O6 . . 122.7(2) ?
O5 N4 C12 . . 118.34(19) ?
O6 N4 C12 . . 119.0(2) ?
C6 C5 C4 . . 121.0(2) ?
C6 C5 H5A . . 119.5 ?
C4 C5 H5A . . 119.5 ?
C14 C13 C12 . . 120.38(19) ?
C14 C13 H13A . . 119.8 ?
C12 C13 H13A . . 119.8 ?
N2 C9 C14 . . 119.45(18) ?
N2 C9 C10 . . 124.01(19) ?
C14 C9 C10 . . 116.5(2) ?
C3 C4 C5 . . 119.7(2) ?
C3 C4 H4A . . 120.2 ?
C5 C4 H4A . . 120.2 ?
C19 C18 C17 . . 117.8(3) ?
C19 C18 H18A . . 121.1 ?
C17 C18 H18A . . 121.1 ?
O2 C7 H7A . . 109.5 ?
O2 C7 H7B . . 109.5 ?
H7A C7 H7B . . 109.5 ?
O2 C7 H7C . . 109.5 ?
H7A C7 H7C . . 109.5 ?
H7B C7 H7C . . 109.5 ?
C19 N5 C15 . . 116.6(3) ?
C18 C19 N5 . . 124.1(3) ?
C18 C19 H19A . . 118.0 ?
N5 C19 H19A . . 118.0 ?
C18 C17 C16 . . 123.7(3) ?
C18 C17 H17A . . 118.1 ?
C16 C17 H17A . . 118.1 ?
C16 C15 N5 . . 119.4(3) ?
C16 C15 H15A . . 120.3 ?
N5 C15 H15A . . 120.3 ?
C15 C16 C17 . . 118.3(3) ?
C15 C16 H16A . . 120.8 ?
C17 C16 H16A . . 120.8 ?

loop_
_geom_bond_atom_site_label_1
_geom_bond_atom_site_label_2
_geom_bond_site_symmetry_2
_geom_bond_distance
_geom_bond_publ_flag
N1 C8 . 1.272(3) ?
N1 N2 . 1.369(2) ?
N3 O4 . 1.219(2) ?
N3 O3 . 1.233(2) ?
N3 C10 . 1.444(3) ?
O1 C2 . 1.344(2) ?
O1 H1B . 0.8200 ?
C1 C2 . 1.393(3) ?
C1 C6 . 1.402(3) ?
C1 C8 . 1.467(3) ?
N2 C9 . 1.344(3) ?
N2 H2A . 0.8600 ?
C2 C3 . 1.405(3) ?
C12 C11 . 1.362(3) ?
C12 C13 . 1.389(3) ?
C12 N4 . 1.447(3) ?
O2 C3 . 1.362(3) ?
O2 C7 . 1.407(3) ?
C8 H8A . 0.9300 ?
C10 C11 . 1.380(3) ?
C10 C9 . 1.421(3) ?
C3 C4 . 1.370(3) ?
C6 C5 . 1.366(3) ?
C6 H6A . 0.9300 ?
C14 C13 . 1.353(3) ?
C14 C9 . 1.408(3) ?
C14 H14A . 0.9300 ?
C11 H11A . 0.9300 ?
N4 O5 . 1.227(2) ?
N4 O6 . 1.231(2) ?
C5 C4 . 1.388(4) ?
C5 H5A . 0.9300 ?
C13 H13A . 0.9300 ?
C4 H4A . 0.9300 ?
C18 C19 . 1.305(3) ?
C18 C17 . 1.310(3) ?
C18 H18A . 0.9300 ?
C7 H7A . 0.9600 ?
C7 H7B . 0.9600 ?
C7 H7C . 0.9600 ?
N5 C19 . 1.381(4) ?
N5 C15 . 1.396(4) ?
C19 H19A . 0.9300 ?
C17 C16 . 1.371(4) ?
C17 H17A . 0.9300 ?
C15 C16 . 1.354(4) ?
C15 H15A . 0.9300 ?
C16 H16A . 0.9300 ?

loop_
_geom_hbond_atom_site_label_D
_geom_hbond_atom_site_label_H
_geom_hbond_atom_site_label_A
_geom_hbond_site_symmetry_A
_geom_hbond_distance_DH
_geom_hbond_distance_HA
_geom_hbond_distance_DA
_geom_hbond_angle_DHA
O1 H1B O4 2_645 0.82 2.53 3.319(2) 161.8
N2 H2A O3 . 0.86 2.03 2.635(2) 126.3
